data_1535121
loop_
_publ_author_name
'Stahl, K.'
'Balic-Zunic, T.'
'Fehrmann, R.'
'da Silva, F.'
'Eriksen, K.M.'
'Berg, R.W.'

_publ_section_title
;
 The crystal structure determinations and refinements of K2 S2 O7, K Na S2
 O7, and Na2 S2 O7 from X-ray powder diffraction and single-crystal data
;
_journal_name_full 'Journal of Solid State Chemistry'
_journal_page_first 1697
_journal_page_last 1704
_journal_volume 178
_journal_year 2005
_chemical_formula_sum 'Na2 O7 S2'
_chemical_name_systematic 'Na2 S2 O7'
_space_group_IT_number 2
_symmetry_space_group_name_Hall '-P 1'
_symmetry_space_group_name_H-M 'P -1'
_cell_angle_alpha 116.779
_cell_angle_beta 96.089
_cell_angle_gamma 84
_cell_formula_units_Z 2
_cell_length_a 6.7702
_cell_length_b 6.7975
_cell_length_c 6.7292
_cell_volume 274.346
_citation_journal_id_ASTM JSSCBI
_cod_data_source_file Stahl_JSSCBI_2005_1003.cif
_cod_data_source_block Na2O7S2
_cod_original_cell_volume 274.3459
_cod_database_code 1535121

loop_
_symmetry_equiv_pos_as_xyz
x,y,z
-x,-y,-z

loop_
_atom_site_label
_atom_site_type_symbol
_atom_site_fract_x
_atom_site_fract_y
_atom_site_fract_z
_atom_site_occupancy
_atom_site_U_iso_or_equiv
S2 S+6 0.36052 0.31296 0.13955 1 0.0
Na1 Na+1 0.13493 -0.18115 0.77174 1 0.0
O1 O-2 0.0084 -0.2948 0.3801 1 0.0
S1 S+6 0.15765 -0.25422 0.2673 1 0.0
O3 O-2 -0.0823 0.1517 -0.1269 1 0.0
O6 O-2 0.2413 0.2864 0.2894 1 0.0
O4 O-2 -0.2417 0.4899 -0.0852 1 0.0
O2 O-2 -0.3246 0.1519 0.5817 1 0.0
O5 O-2 -0.3599 -0.1375 0.0835 1 0.0
Na2 Na+1 -0.33657 -0.24239 0.38605 1 0.0
O7 O-2 0.4463 0.6074 0.7653 1 0.0
